data_2243728
loop_
_publ_author_name
'Richter, Adrian'
'Goddard, Richard'
'Schlegel, Tom'
'Imming, Peter'
'Seidel, R\"udiger W.'

_publ_section_title
;
 2-Chloro-3-nitro-5-(trifluoromethyl)benzoic acid and -benzamide:
 structural characterization of two precursors for antitubercular
 benzothiazinones
;
_journal_coeditor_code TX2035
_journal_issue 2
_journal_name_full 'Acta Crystallographica Section E'
_journal_page_first 142
_journal_page_last 147
_journal_paper_doi 10.1107/S2056989021000517
_journal_volume 77
_journal_year 2021
_chemical_formula_iupac 'C8 H4 Cl F3 N2 O3'
_chemical_formula_moiety 'C8 H4 Cl F3 N2 O3'
_chemical_formula_sum 'C8 H4 Cl F3 N2 O3'
_chemical_formula_weight 268.58
_chemical_name_systematic
;
2-Chloro-3-nitro-5-(trifluoromethyl)benzamide
;
_space_group_crystal_system monoclinic
_space_group_IT_number 14
_space_group_name_Hall '-P 2ybc'
_space_group_name_H-M_alt 'P 1 21/c 1'
_atom_sites_solution_hydrogens mixed
_atom_sites_solution_primary dual
_atom_sites_solution_secondary difmap
_audit_creation_method SHELXL-2018/3
_cell_angle_alpha 90
_cell_angle_beta 110.424(3)
_cell_angle_gamma 90
_cell_formula_units_Z 8
_cell_length_a 8.3012(12)
_cell_length_b 28.230(4)
_cell_length_c 9.1522(14)
_cell_measurement_reflns_used 8332
_cell_measurement_temperature 100(2)
_cell_measurement_theta_max 31.9594
_cell_measurement_theta_min 2.7159
_cell_volume 2009.9(5)
_computing_cell_refinement
;
SAINT (Bruker, 2004)
;
_computing_data_collection
;
APEX3 (Bruker, 2017)
;
_computing_data_reduction
;
SAINT (Bruker, 2004)
;
_computing_molecular_graphics
;
DIAMOND (Brandenburg, 2018)
;
_computing_publication_material
;
enCIFer (Allen <i>et al.</i>,  2004) and publCIF (Westrip, 2010)
;
_computing_structure_refinement
;
SHELXL (Sheldrick, 2015b)
;
_computing_structure_solution
;
SHELXT (Sheldrick, 2015a)
;
_diffrn_ambient_temperature 100(2)
_diffrn_detector_area_resol_mean 66.67
_diffrn_measured_fraction_theta_full 1.000
_diffrn_measured_fraction_theta_max 0.990
_diffrn_measurement_device_type 'Bruker Kappa Mach3 APEXII'
_diffrn_measurement_method '\f- and \w-scans'
_diffrn_radiation_monochromator 'Incoatec Helios mirrors'
_diffrn_radiation_type MoK\a
_diffrn_radiation_wavelength 0.71073
_diffrn_reflns_av_R_equivalents 0.0795
_diffrn_reflns_av_unetI/netI 0.0538
_diffrn_reflns_limit_h_max 13
_diffrn_reflns_limit_h_min -13
_diffrn_reflns_limit_k_max 43
_diffrn_reflns_limit_k_min -44
_diffrn_reflns_limit_l_max 14
_diffrn_reflns_limit_l_min -14
_diffrn_reflns_number 64252
_diffrn_reflns_theta_full 25.242
_diffrn_reflns_theta_max 34.311
_diffrn_reflns_theta_min 1.443
_diffrn_source 'microfocus X-ray tube'
_exptl_absorpt_coefficient_mu 0.423
_exptl_absorpt_correction_T_max 0.99614
_exptl_absorpt_correction_T_min 0.98906
_exptl_absorpt_correction_type gaussian
_exptl_absorpt_process_details
;
(SADABS; Bruker, 2012)
;
_exptl_crystal_colour colourless
_exptl_crystal_density_diffrn 1.775
_exptl_crystal_description prism
_exptl_crystal_F_000 1072
_exptl_crystal_size_max 0.046
_exptl_crystal_size_mid 0.016
_exptl_crystal_size_min 0.011
_refine_diff_density_max 0.791
_refine_diff_density_min -0.592
_refine_ls_extinction_method none
_refine_ls_goodness_of_fit_ref 1.042
_refine_ls_hydrogen_treatment mixed
_refine_ls_matrix_type full
_refine_ls_number_parameters 329
_refine_ls_number_reflns 8316
_refine_ls_number_restraints 121
_refine_ls_restrained_S_all 1.054
_refine_ls_R_factor_all 0.0971
_refine_ls_R_factor_gt 0.0559
_refine_ls_shift/su_max 0.000
_refine_ls_shift/su_mean 0.000
_refine_ls_structure_factor_coef Fsqd
_refine_ls_weighting_details 'w=1/[\s^2^(Fo^2^)+(0.0470P)^2^+2.2564P] where P=(Fo^2^+2Fc^2^)/3'
_refine_ls_weighting_scheme calc
_refine_ls_wR_factor_gt 0.1188
_refine_ls_wR_factor_ref 0.1357
_reflns_number_gt 5593
_reflns_number_total 8316
_reflns_threshold_expression 'I > 2\s(I)'
_cod_data_source_file tx2035sup1.cif
_cod_data_source_block 2
_cod_original_sg_symbol_H-M 'P 21/c'
_cod_database_code 2243728
_shelx_space_group_comment
;
The symmetry employed for this shelxl refinement is uniquely defined
by the following loop, which should always be used as a source of
symmetry information in preference to the above space-group names.
They are only intended as comments.
;
_shelx_estimated_absorpt_t_min 0.981
_shelx_estimated_absorpt_t_max 0.995

loop_
_space_group_symop_operation_xyz
'x, y, z'
'-x, y+1/2, -z+1/2'
'-x, -y, -z'
'x, -y-1/2, z-1/2'

loop_
_atom_site_type_symbol
_atom_site_label
_atom_site_fract_x
_atom_site_fract_y
_atom_site_fract_z
_atom_site_U_iso_or_equiv
_atom_site_adp_type
_atom_site_calc_flag
_atom_site_occupancy
_atom_site_disorder_assembly
_atom_site_disorder_group
C C1_1 0.6080(2) 0.40838(6) 0.4317(2) 0.0121(3) Uani d 1 . .
C C2_1 0.4418(2) 0.41062(6) 0.4365(2) 0.0132(3) Uani d 1 . .
C C3_1 0.3904(2) 0.37581(7) 0.5183(2) 0.0143(3) Uani d 1 . .
C C4_1 0.4966(2) 0.33920(7) 0.5936(2) 0.0142(3) Uani d 1 . .
H H4_1 0.459003 0.316214 0.650464 0.017 Uiso calc 1 . .
C C5_1 0.6590(2) 0.33663(6) 0.5847(2) 0.0125(3) Uani d 1 . .
C C6_1 0.7155(2) 0.37105(6) 0.5056(2) 0.0121(3) Uani d 1 . .
H H6_1 0.828258 0.369169 0.501743 0.015 Uiso calc 1 . .
C C7_1 0.6725(2) 0.44400(6) 0.3435(2) 0.0132(3) Uani d 1 . .
C C8_1 0.7697(2) 0.29469(7) 0.6533(2) 0.0164(3) Uani d 1 . .
N N1_1 0.82735(19) 0.46157(6) 0.41884(19) 0.0161(3) Uani d 1 . .
H H1A_1 0.872(3) 0.4820(8) 0.370(3) 0.019 Uiso d 1 . .
H H1B_1 0.882(3) 0.4553(9) 0.519(2) 0.019 Uiso d 1 . .
N N2_1 0.2167(2) 0.37541(6) 0.5271(2) 0.0188(3) Uani d 1 . .
O O1_1 0.58652(17) 0.45467(5) 0.20742(16) 0.0211(3) Uani d 1 . .
O O2_1 0.09471(19) 0.38169(7) 0.4067(2) 0.0343(4) Uani d 1 . .
O O3_1 0.2059(2) 0.36737(6) 0.6541(2) 0.0299(4) Uani d 1 . .
F F1_1 0.74246(19) 0.25946(5) 0.55044(16) 0.0323(3) Uani d 1 . .
F F2_1 0.93677(16) 0.30500(5) 0.70284(18) 0.0316(3) Uani d 1 . .
F F3_1 0.73792(18) 0.27697(5) 0.77582(15) 0.0276(3) Uani d 1 . .
Cl Cl1_1 0.30947(6) 0.45781(2) 0.35459(6) 0.02245(11) Uani d 1 . .
C C1_2 0.9002(2) 0.59541(6) 0.0619(2) 0.0114(3) Uani d 1 . .
C C2_2 1.0602(2) 0.59679(6) 0.0421(2) 0.0129(3) Uani d 1 . .
C C3_2 1.0995(2) 0.63574(7) -0.0321(2) 0.0138(3) Uani d 1 . .
C C4_2 0.9863(2) 0.67303(7) -0.0875(2) 0.0155(3) Uani d 1 . .
H H4_2 1.014872 0.698891 -0.140342 0.019 Uiso calc 1 . .
C C5_2 0.8306(2) 0.67163(7) -0.0641(2) 0.0152(3) Uani d 1 . .
C C6_2 0.7871(2) 0.63314(6) 0.0082(2) 0.0133(3) Uani d 1 . .
H H6_2 0.678569 0.632474 0.021372 0.016 Uiso calc 1 . .
C C7_2 0.8488(2) 0.55491(6) 0.1431(2) 0.0123(3) Uani d 1 . .
C C8_2 0.7080(3) 0.71245(8) -0.1177(3) 0.0236(4) Uani d 1 . .
N N1_2 0.68823(19) 0.54002(6) 0.07712(18) 0.0151(3) Uani d 1 . .
H H1A_2 0.655(3) 0.5167(7) 0.121(3) 0.018 Uiso d 1 . .
H H1B_2 0.620(3) 0.5499(8) -0.015(2) 0.018 Uiso d 1 . .
N N2_2 1.2661(2) 0.63984(6) -0.05424(19) 0.0168(3) Uani d 1 . .
O O1_2 0.95089(17) 0.53776(5) 0.26449(16) 0.0190(3) Uani d 1 . .
O O2_2 1.39629(17) 0.63141(6) 0.05787(18) 0.0252(3) Uani d 1 . .
O O3_2 1.26362(19) 0.65271(6) -0.18276(18) 0.0250(3) Uani d 1 . .
F F1_2 0.7834(3) 0.75213(7) -0.1279(4) 0.0713(10) Uani d 0.876(3) A 1
F F2_2 0.6181(3) 0.72010(7) -0.0243(2) 0.0392(5) Uani d 0.876(3) A 1
F F3_2 0.5873(3) 0.70422(8) -0.2565(2) 0.0544(7) Uani d 0.876(3) A 1
F F1'_2 0.5683(15) 0.7094(5) -0.100(2) 0.0713(10) Uani d 0.124(3) A 2
F F2'_2 0.6950(18) 0.7262(5) -0.2565(12) 0.0392(5) Uani d 0.124(3) A 2
F F3'_2 0.7907(17) 0.7497(4) -0.0237(15) 0.0544(7) Uani d 0.124(3) A 2
Cl Cl1_2 1.19856(6) 0.54955(2) 0.09572(7) 0.02395(11) Uani d 1 . .

loop_
_atom_site_aniso_label
_atom_site_aniso_U_11
_atom_site_aniso_U_22
_atom_site_aniso_U_33
_atom_site_aniso_U_12
_atom_site_aniso_U_13
_atom_site_aniso_U_23
C1_1 0.0101(7) 0.0156(8) 0.0101(7) -0.0009(6) 0.0028(6) 0.0013(6)
C2_1 0.0106(7) 0.0147(8) 0.0129(8) 0.0023(6) 0.0025(6) 0.0004(6)
C3_1 0.0098(7) 0.0192(9) 0.0149(8) -0.0008(6) 0.0056(6) -0.0029(6)
C4_1 0.0145(7) 0.0159(8) 0.0136(8) -0.0029(6) 0.0067(6) -0.0001(6)
C5_1 0.0125(7) 0.0144(8) 0.0112(7) 0.0003(6) 0.0047(6) 0.0006(6)
C6_1 0.0096(6) 0.0169(8) 0.0100(7) -0.0002(6) 0.0036(5) 0.0014(6)
C7_1 0.0114(7) 0.0148(8) 0.0117(7) -0.0008(6) 0.0021(6) 0.0018(6)
C8_1 0.0180(8) 0.0172(9) 0.0132(8) 0.0019(6) 0.0044(6) 0.0027(6)
N1_1 0.0121(6) 0.0217(8) 0.0110(7) -0.0047(6) -0.0002(5) 0.0043(6)
N2_1 0.0125(7) 0.0239(8) 0.0230(8) -0.0019(6) 0.0098(6) -0.0043(7)
O1_1 0.0169(6) 0.0276(8) 0.0127(6) -0.0077(5) -0.0025(5) 0.0069(5)
O2_1 0.0109(6) 0.0605(12) 0.0298(9) -0.0005(7) 0.0050(6) -0.0026(8)
O3_1 0.0263(8) 0.0415(10) 0.0304(9) -0.0029(7) 0.0205(7) -0.0020(7)
F1_1 0.0434(8) 0.0258(7) 0.0223(7) 0.0154(6) 0.0047(6) -0.0048(5)
F2_1 0.0139(5) 0.0323(7) 0.0436(8) 0.0049(5) 0.0037(5) 0.0153(6)
F3_1 0.0354(7) 0.0270(7) 0.0234(6) 0.0068(5) 0.0142(6) 0.0130(5)
Cl1_1 0.0176(2) 0.0227(2) 0.0252(2) 0.00890(17) 0.00511(17) 0.00489(19)
C1_2 0.0086(6) 0.0147(8) 0.0101(7) -0.0017(5) 0.0024(5) -0.0005(6)
C2_2 0.0095(7) 0.0151(8) 0.0134(7) 0.0007(6) 0.0031(6) -0.0004(6)
C3_2 0.0089(7) 0.0192(8) 0.0136(8) -0.0023(6) 0.0045(6) -0.0019(6)
C4_2 0.0146(7) 0.0167(8) 0.0151(8) -0.0037(6) 0.0048(6) 0.0016(6)
C5_2 0.0109(7) 0.0162(8) 0.0168(8) 0.0001(6) 0.0029(6) 0.0019(7)
C6_2 0.0083(6) 0.0159(8) 0.0146(8) -0.0003(6) 0.0026(6) 0.0005(6)
C7_2 0.0102(7) 0.0146(8) 0.0107(7) -0.0016(6) 0.0019(6) 0.0011(6)
C8_2 0.0194(9) 0.0207(10) 0.0305(11) 0.0040(7) 0.0086(8) 0.0068(8)
N1_2 0.0116(6) 0.0181(8) 0.0125(7) -0.0037(5) 0.0002(5) 0.0045(6)
N2_2 0.0142(7) 0.0198(8) 0.0191(8) -0.0033(6) 0.0093(6) -0.0028(6)
O1_2 0.0141(6) 0.0241(7) 0.0133(6) -0.0044(5) -0.0021(5) 0.0067(5)
O2_2 0.0105(6) 0.0394(9) 0.0249(8) -0.0017(6) 0.0051(5) -0.0017(7)
O3_2 0.0236(7) 0.0350(9) 0.0215(7) -0.0059(6) 0.0143(6) 0.0006(6)
F1_2 0.0288(9) 0.0234(9) 0.168(3) 0.0095(7) 0.0429(14) 0.0400(13)
F2_2 0.0442(10) 0.0398(11) 0.0407(10) 0.0245(8) 0.0235(9) 0.0100(8)
F3_2 0.0489(13) 0.0597(14) 0.0341(10) 0.0336(11) -0.0113(8) -0.0033(9)
F1'_2 0.0288(9) 0.0234(9) 0.168(3) 0.0095(7) 0.0429(14) 0.0400(13)
F2'_2 0.0442(10) 0.0398(11) 0.0407(10) 0.0245(8) 0.0235(9) 0.0100(8)
F3'_2 0.0489(13) 0.0597(14) 0.0341(10) 0.0336(11) -0.0113(8) -0.0033(9)
Cl1_2 0.0173(2) 0.0205(2) 0.0365(3) 0.00767(17) 0.01266(19) 0.0078(2)

loop_
_atom_type_symbol
_atom_type_description
_atom_type_scat_dispersion_real
_atom_type_scat_dispersion_imag
_atom_type_scat_source
C C 0.0033 0.0016 'International Tables Vol C Tables 4.2.6.8 and 6.1.1.4'
H H 0.0000 0.0000 'International Tables Vol C Tables 4.2.6.8 and 6.1.1.4'
N N 0.0061 0.0033 'International Tables Vol C Tables 4.2.6.8 and 6.1.1.4'
O O 0.0106 0.0060 'International Tables Vol C Tables 4.2.6.8 and 6.1.1.4'
F F 0.0171 0.0103 'International Tables Vol C Tables 4.2.6.8 and 6.1.1.4'
Cl Cl 0.1484 0.1585 'International Tables Vol C Tables 4.2.6.8 and 6.1.1.4'

loop_
_exptl_crystal_face_index_h
_exptl_crystal_face_index_k
_exptl_crystal_face_index_l
_exptl_crystal_face_perp_dist
0.00 -1.00 0.00 0.0070
0.00 1.00 0.00 0.0030
1.00 0.00 -1.00 0.0050
-1.00 0.00 -1.00 0.0120
1.00 0.00 1.00 0.0220
-1.00 0.00 1.00 0.0050

loop_
_geom_angle_atom_site_label_1
_geom_angle_atom_site_label_2
_geom_angle_atom_site_label_3
_geom_angle_site_symmetry_1
_geom_angle_site_symmetry_3
_geom_angle
_geom_angle_publ_flag
C6_1 C1_1 C2_1 . . 119.42(16) ?
C6_1 C1_1 C7_1 . . 118.65(14) ?
C2_1 C1_1 C7_1 . . 121.88(16) ?
C3_1 C2_1 C1_1 . . 118.51(16) ?
C3_1 C2_1 Cl1_1 . . 120.79(13) ?
C1_1 C2_1 Cl1_1 . . 120.53(14) ?
C4_1 C3_1 C2_1 . . 122.45(15) ?
C4_1 C3_1 N2_1 . . 115.82(16) ?
C2_1 C3_1 N2_1 . . 121.72(16) ?
C3_1 C4_1 C5_1 . . 118.54(16) ?
C3_1 C4_1 H4_1 . . 120.7 ?
C5_1 C4_1 H4_1 . . 120.7 ?
C4_1 C5_1 C6_1 . . 120.59(16) ?
C4_1 C5_1 C8_1 . . 119.07(16) ?
C6_1 C5_1 C8_1 . . 120.24(15) ?
C5_1 C6_1 C1_1 . . 120.45(15) ?
C5_1 C6_1 H6_1 . . 119.8 ?
C1_1 C6_1 H6_1 . . 119.8 ?
O1_1 C7_1 N1_1 . . 123.15(17) ?
O1_1 C7_1 C1_1 . . 121.07(15) ?
N1_1 C7_1 C1_1 . . 115.74(15) ?
F2_1 C8_1 F1_1 . . 107.64(16) ?
F2_1 C8_1 F3_1 . . 106.43(15) ?
F1_1 C8_1 F3_1 . . 106.19(16) ?
F2_1 C8_1 C5_1 . . 112.58(16) ?
F1_1 C8_1 C5_1 . . 111.49(15) ?
F3_1 C8_1 C5_1 . . 112.13(15) ?
C7_1 N1_1 H1A_1 . . 118.7(16) ?
C7_1 N1_1 H1B_1 . . 121.3(16) ?
H1A_1 N1_1 H1B_1 . . 120(2) ?
O3_1 N2_1 O2_1 . . 125.01(17) ?
O3_1 N2_1 C3_1 . . 116.95(16) ?
O2_1 N2_1 C3_1 . . 118.01(16) ?
C6_2 C1_2 C2_2 . . 119.09(16) ?
C6_2 C1_2 C7_2 . . 118.92(14) ?
C2_2 C1_2 C7_2 . . 121.97(15) ?
C3_2 C2_2 C1_2 . . 118.66(16) ?
C3_2 C2_2 Cl1_2 . . 120.43(13) ?
C1_2 C2_2 Cl1_2 . . 120.75(14) ?
C4_2 C3_2 C2_2 . . 122.40(15) ?
C4_2 C3_2 N2_2 . . 116.11(16) ?
C2_2 C3_2 N2_2 . . 121.49(16) ?
C5_2 C4_2 C3_2 . . 118.22(17) ?
C5_2 C4_2 H4_2 . . 120.9 ?
C3_2 C4_2 H4_2 . . 120.9 ?
C4_2 C5_2 C6_2 . . 120.71(17) ?
C4_2 C5_2 C8_2 . . 119.39(17) ?
C6_2 C5_2 C8_2 . . 119.91(16) ?
C5_2 C6_2 C1_2 . . 120.89(15) ?
C5_2 C6_2 H6_2 . . 119.6 ?
C1_2 C6_2 H6_2 . . 119.6 ?
O1_2 C7_2 N1_2 . . 123.41(16) ?
O1_2 C7_2 C1_2 . . 121.18(15) ?
N1_2 C7_2 C1_2 . . 115.40(15) ?
F1'_2 C8_2 F2'_2 . . 112.8(9) ?
F1_2 C8_2 F2_2 . . 107.2(2) ?
F1_2 C8_2 F3_2 . . 107.6(2) ?
F2_2 C8_2 F3_2 . . 103.65(19) ?
F1'_2 C8_2 F3'_2 . . 105.0(9) ?
F2'_2 C8_2 F3'_2 . . 103.6(8) ?
F1'_2 C8_2 C5_2 . . 117.9(7) ?
F2'_2 C8_2 C5_2 . . 111.4(5) ?
F1_2 C8_2 C5_2 . . 113.31(18) ?
F2_2 C8_2 C5_2 . . 112.42(18) ?
F3_2 C8_2 C5_2 . . 112.05(19) ?
F3'_2 C8_2 C5_2 . . 104.4(5) ?
C7_2 N1_2 H1A_2 . . 117.4(16) ?
C7_2 N1_2 H1B_2 . . 122.9(16) ?
H1A_2 N1_2 H1B_2 . . 119(2) ?
O3_2 N2_2 O2_2 . . 125.16(16) ?
O3_2 N2_2 C3_2 . . 117.04(16) ?
O2_2 N2_2 C3_2 . . 117.77(15) ?

loop_
_geom_bond_atom_site_label_1
_geom_bond_atom_site_label_2
_geom_bond_site_symmetry_2
_geom_bond_distance
_geom_bond_publ_flag
C1_1 C6_1 . 1.394(2) ?
C1_1 C2_1 . 1.397(2) ?
C1_1 C7_1 . 1.500(2) ?
C2_1 C3_1 . 1.390(3) ?
C2_1 Cl1_1 . 1.7229(18) ?
C3_1 C4_1 . 1.377(3) ?
C3_1 N2_1 . 1.471(2) ?
C4_1 C5_1 . 1.381(2) ?
C4_1 H4_1 . 0.9500 ?
C5_1 C6_1 . 1.388(2) ?
C5_1 C8_1 . 1.496(3) ?
C6_1 H6_1 . 0.9500 ?
C7_1 O1_1 . 1.237(2) ?
C7_1 N1_1 . 1.325(2) ?
C8_1 F2_1 . 1.332(2) ?
C8_1 F1_1 . 1.333(2) ?
C8_1 F3_1 . 1.336(2) ?
N1_1 H1A_1 . 0.887(16) ?
N1_1 H1B_1 . 0.886(16) ?
N2_1 O3_1 . 1.218(2) ?
N2_1 O2_1 . 1.222(2) ?
C1_2 C6_2 . 1.391(2) ?
C1_2 C2_2 . 1.402(2) ?
C1_2 C7_2 . 1.505(2) ?
C2_2 C3_2 . 1.390(3) ?
C2_2 Cl1_2 . 1.7163(18) ?
C3_2 C4_2 . 1.384(3) ?
C3_2 N2_2 . 1.470(2) ?
C4_2 C5_2 . 1.383(2) ?
C4_2 H4_2 . 0.9500 ?
C5_2 C6_2 . 1.384(3) ?
C5_2 C8_2 . 1.502(3) ?
C6_2 H6_2 . 0.9500 ?
C7_2 O1_2 . 1.236(2) ?
C7_2 N1_2 . 1.325(2) ?
C8_2 F1'_2 . 1.227(9) ?
C8_2 F2'_2 . 1.297(9) ?
C8_2 F1_2 . 1.302(3) ?
C8_2 F2_2 . 1.334(3) ?
C8_2 F3_2 . 1.335(3) ?
C8_2 F3'_2 . 1.381(10) ?
N1_2 H1A_2 . 0.863(16) ?
N1_2 H1B_2 . 0.884(16) ?
N2_2 O3_2 . 1.224(2) ?
N2_2 O2_2 . 1.226(2) ?

loop_
_geom_hbond_atom_site_label_D
_geom_hbond_atom_site_label_H
_geom_hbond_atom_site_label_A
_geom_hbond_site_symmetry_A
_geom_hbond_distance_DH
_geom_hbond_distance_HA
_geom_hbond_distance_DA
_geom_hbond_angle_DHA
_geom_hbond_publ_flag
N1_1 H1A_1 O1_2 . 0.887(16) 2.069(17) 2.947(2) 170(2) yes
N1_1 H1B_1 O1_2 3_766 0.886(16) 1.993(18) 2.840(2) 160(2) yes
N1_2 H1A_2 O1_1 . 0.863(16) 2.083(16) 2.940(2) 172(2) yes
N1_2 H1B_2 O1_1 3_665 0.884(16) 1.985(18) 2.804(2) 153(2) yes
C6_1 H6_1 O2_1 1_655 0.95 2.67 3.578(2) 161 yes
C6_2 H6_2 O2_2 1_455 0.95 2.48 3.430(2) 179 yes

loop_
_geom_torsion_atom_site_label_1
_geom_torsion_atom_site_label_2
_geom_torsion_atom_site_label_3
_geom_torsion_atom_site_label_4
_geom_torsion_site_symmetry_1
_geom_torsion_site_symmetry_2
_geom_torsion_site_symmetry_3
_geom_torsion_site_symmetry_4
_geom_torsion
_geom_torsion_publ_flag
C6_1 C1_1 C2_1 C3_1 . . . . 1.4(3) ?
C7_1 C1_1 C2_1 C3_1 . . . . 178.83(17) ?
C6_1 C1_1 C2_1 Cl1_1 . . . . 176.81(14) ?
C7_1 C1_1 C2_1 Cl1_1 . . . . -5.8(2) ?
C1_1 C2_1 C3_1 C4_1 . . . . -0.4(3) ?
Cl1_1 C2_1 C3_1 C4_1 . . . . -175.85(15) ?
C1_1 C2_1 C3_1 N2_1 . . . . -179.22(16) ?
Cl1_1 C2_1 C3_1 N2_1 . . . . 5.4(2) ?
C2_1 C3_1 C4_1 C5_1 . . . . -1.2(3) ?
N2_1 C3_1 C4_1 C5_1 . . . . 177.60(16) ?
C3_1 C4_1 C5_1 C6_1 . . . . 2.0(3) ?
C3_1 C4_1 C5_1 C8_1 . . . . -174.41(17) ?
C4_1 C5_1 C6_1 C1_1 . . . . -1.0(3) ?
C8_1 C5_1 C6_1 C1_1 . . . . 175.30(17) ?
C2_1 C1_1 C6_1 C5_1 . . . . -0.7(3) ?
C7_1 C1_1 C6_1 C5_1 . . . . -178.19(16) ?
C6_1 C1_1 C7_1 O1_1 . . . . 128.86(19) ?
C2_1 C1_1 C7_1 O1_1 . . . . -48.6(3) ?
C6_1 C1_1 C7_1 N1_1 . . . . -49.0(2) ?
C2_1 C1_1 C7_1 N1_1 . . . . 133.54(19) ?
C4_1 C5_1 C8_1 F2_1 . . . . -150.70(17) ?
C6_1 C5_1 C8_1 F2_1 . . . . 32.9(2) ?
C4_1 C5_1 C8_1 F1_1 . . . . 88.2(2) ?
C6_1 C5_1 C8_1 F1_1 . . . . -88.2(2) ?
C4_1 C5_1 C8_1 F3_1 . . . . -30.7(2) ?
C6_1 C5_1 C8_1 F3_1 . . . . 152.89(17) ?
C4_1 C3_1 N2_1 O3_1 . . . . 45.0(2) ?
C2_1 C3_1 N2_1 O3_1 . . . . -136.1(2) ?
C4_1 C3_1 N2_1 O2_1 . . . . -132.8(2) ?
C2_1 C3_1 N2_1 O2_1 . . . . 46.0(3) ?
C6_2 C1_2 C2_2 C3_2 . . . . -0.6(3) ?
C7_2 C1_2 C2_2 C3_2 . . . . -179.02(16) ?
C6_2 C1_2 C2_2 Cl1_2 . . . . -176.04(14) ?
C7_2 C1_2 C2_2 Cl1_2 . . . . 5.6(2) ?
C1_2 C2_2 C3_2 C4_2 . . . . -0.3(3) ?
Cl1_2 C2_2 C3_2 C4_2 . . . . 175.15(15) ?
C1_2 C2_2 C3_2 N2_2 . . . . 178.95(16) ?
Cl1_2 C2_2 C3_2 N2_2 . . . . -5.6(2) ?
C2_2 C3_2 C4_2 C5_2 . . . . 1.7(3) ?
N2_2 C3_2 C4_2 C5_2 . . . . -177.58(16) ?
C3_2 C4_2 C5_2 C6_2 . . . . -2.2(3) ?
C3_2 C4_2 C5_2 C8_2 . . . . 177.74(18) ?
C4_2 C5_2 C6_2 C1_2 . . . . 1.3(3) ?
C8_2 C5_2 C6_2 C1_2 . . . . -178.60(18) ?
C2_2 C1_2 C6_2 C5_2 . . . . 0.1(3) ?
C7_2 C1_2 C6_2 C5_2 . . . . 178.55(17) ?
C6_2 C1_2 C7_2 O1_2 . . . . -135.37(19) ?
C2_2 C1_2 C7_2 O1_2 . . . . 43.0(3) ?
C6_2 C1_2 C7_2 N1_2 . . . . 43.5(2) ?
C2_2 C1_2 C7_2 N1_2 . . . . -138.08(18) ?
C4_2 C5_2 C8_2 F1'_2 . . . . 177.4(11) ?
C6_2 C5_2 C8_2 F1'_2 . . . . -2.7(11) ?
C4_2 C5_2 C8_2 F2'_2 . . . . 44.6(8) ?
C6_2 C5_2 C8_2 F2'_2 . . . . -135.5(8) ?
C4_2 C5_2 C8_2 F1_2 . . . . -24.5(3) ?
C6_2 C5_2 C8_2 F1_2 . . . . 155.5(3) ?
C4_2 C5_2 C8_2 F2_2 . . . . -146.3(2) ?
C6_2 C5_2 C8_2 F2_2 . . . . 33.7(3) ?
C4_2 C5_2 C8_2 F3_2 . . . . 97.5(2) ?
C6_2 C5_2 C8_2 F3_2 . . . . -82.6(3) ?
C4_2 C5_2 C8_2 F3'_2 . . . . -66.6(8) ?
C6_2 C5_2 C8_2 F3'_2 . . . . 113.3(8) ?
C4_2 C3_2 N2_2 O3_2 . . . . -45.6(2) ?
C2_2 C3_2 N2_2 O3_2 . . . . 135.17(19) ?
C4_2 C3_2 N2_2 O2_2 . . . . 132.50(19) ?
C2_2 C3_2 N2_2 O2_2 . . . . -46.8(3) ?

_cod_database_fobs_code 2243728
